data_7714536
loop_
_publ_author_name
'Deng, Yi-Fei'
'Wang, Yi-Nuo'
'Zhao, Xin-Hua'
'Zhang, Yuan-Zhu'

_publ_section_title
;
 Exploring a prototype for cooperative structural phase transition in
 cobalt(II) spin crossover compounds.
;
_journal_issue 2
_journal_name_full 'Dalton transactions (Cambridge, England : 2003)'
_journal_page_first 699
_journal_page_last 705
_journal_paper_doi 10.1039/d3dt03529h
_journal_volume 53
_journal_year 2024
_chemical_formula_moiety 'C64 H54 Co2 N10, 4(Cl O4), 2(C H4 O)'
_chemical_formula_sum 'C66 H62 Cl4 Co2 N10 O18'
_chemical_formula_weight 1542.91
_space_group_crystal_system monoclinic
_space_group_IT_number 14
_space_group_name_Hall '-P 2yn'
_space_group_name_H-M_alt 'P 1 21/n 1'
_atom_sites_solution_hydrogens geom
_atom_sites_solution_primary dual
_audit_creation_date 2023-06-13
_audit_creation_method
;
Olex2 1.3
(compiled 2020.11.12 svn.r5f609507 for OlexSys, GUI svn.r6408)
;
_audit_update_record
;
2023-09-22 deposited with the CCDC.	2023-11-23 downloaded from the CCDC.
;
_cell_angle_alpha 90
_cell_angle_beta 108.877(6)
_cell_angle_gamma 90
_cell_formula_units_Z 2
_cell_length_a 13.2660(18)
_cell_length_b 17.777(2)
_cell_length_c 15.553(2)
_cell_measurement_reflns_used 9971
_cell_measurement_temperature 250.01
_cell_measurement_theta_max 24.73
_cell_measurement_theta_min 2.89
_cell_volume 3470.6(8)
_computing_cell_refinement 'SAINT V8.38A (Bruker, 2018)'
_computing_data_reduction 'SAINT V8.38A (Bruker, 2018)'
_computing_molecular_graphics 'Olex2 1.3 (Dolomanov et al., 2009)'
_computing_publication_material 'Olex2 1.3 (Dolomanov et al., 2009)'
_computing_structure_refinement 'SHELXL 2017/1 (Sheldrick, 2015)'
_computing_structure_solution 'SHELXT 2014/5 (Sheldrick, 2014)'
_diffrn_ambient_temperature 250.01
_diffrn_measured_fraction_theta_full 0.989
_diffrn_measured_fraction_theta_max 0.989
_diffrn_measurement_device_type 'Bruker APEX-II CCD'
_diffrn_measurement_method '\f and \w scans'
_diffrn_radiation_type MoK\a
_diffrn_radiation_wavelength 0.71073
_diffrn_reflns_av_R_equivalents 0.0555
_diffrn_reflns_av_unetI/netI 0.0368
_diffrn_reflns_Laue_measured_fraction_full 0.989
_diffrn_reflns_Laue_measured_fraction_max 0.989
_diffrn_reflns_limit_h_max 15
_diffrn_reflns_limit_h_min -15
_diffrn_reflns_limit_k_max 20
_diffrn_reflns_limit_k_min -18
_diffrn_reflns_limit_l_max 18
_diffrn_reflns_limit_l_min -18
_diffrn_reflns_number 35504
_diffrn_reflns_point_group_measured_fraction_full 0.989
_diffrn_reflns_point_group_measured_fraction_max 0.989
_diffrn_reflns_theta_full 24.752
_diffrn_reflns_theta_max 24.752
_diffrn_reflns_theta_min 2.450
_diffrn_source_current 1.4
_diffrn_source_power 0.07
_diffrn_source_voltage 50.0
_diffrn_standards_number 0
_exptl_absorpt_coefficient_mu 0.709
_exptl_absorpt_correction_T_max 0.7451
_exptl_absorpt_correction_T_min 0.5922
_exptl_absorpt_correction_type multi-scan
_exptl_crystal_colour 'dark red'
_exptl_crystal_colour_modifier dark
_exptl_crystal_colour_primary red
_exptl_crystal_density_diffrn 1.476
_exptl_crystal_description block
_exptl_crystal_F_000 1588
_refine_diff_density_max 0.976
_refine_diff_density_min -0.782
_refine_diff_density_rms 0.093
_refine_ls_extinction_method none
_refine_ls_goodness_of_fit_ref 1.084
_refine_ls_hydrogen_treatment constr
_refine_ls_matrix_type full
_refine_ls_number_parameters 453
_refine_ls_number_reflns 5871
_refine_ls_number_restraints 0
_refine_ls_restrained_S_all 1.084
_refine_ls_R_factor_all 0.0879
_refine_ls_R_factor_gt 0.0783
_refine_ls_shift/su_max 0.000
_refine_ls_shift/su_mean 0.000
_refine_ls_structure_factor_coef Fsqd
_refine_ls_weighting_details 'w=1/[\s^2^(Fo^2^)+(0.0917P)^2^+13.4536P] where P=(Fo^2^+2Fc^2^)/3'
_refine_ls_weighting_scheme calc
_refine_ls_wR_factor_gt 0.2138
_refine_ls_wR_factor_ref 0.2223
_reflns_Friedel_coverage 0.000
_reflns_number_gt 5078
_reflns_number_total 5871
_reflns_threshold_expression 'I > 2\s(I)'
_cod_data_source_file d3dt03529h2.cif
_cod_data_source_block 250k
_cod_depositor_comments 'Adding full bibliography for 7714535--7714539.cif.'
_cod_original_cell_volume 3470.7(8)
_cod_database_code 7714536
_shelx_shelxl_version_number 2017/1
_shelx_space_group_comment
;
The symmetry employed for this shelxl refinement is uniquely defined
by the following loop, which should always be used as a source of
symmetry information in preference to the above space-group names.
They are only intended as comments.
;
_olex2_refinement_description
;
1.a Secondary CH2 refined with riding coordinates:
 C13(H13A,H13B), C14(H14A,H14B)
1.b Aromatic/amide H refined with riding coordinates:
 C1(H1), C2(H2), C3(H3), C4(H4), C8(H8), C9(H9), C10(H10), C11(H11), C12(H12),
 C17(H17), C18(H18), C19(H19), C20(H20), C21(H21), C23(H23), C24(H24), C25(H25),
  C26(H26), C27(H27), C28(H28), C29(H29), C30(H30), C32(H32)
1.c Idealised Me refined as rotating group:
 C33(H33A,H33B,H33C)
1.d Idealised tetrahedral OH refined as rotating group:
 O9(H9A)
;
_olex2_submission_special_instructions 'No special instructions were received'

loop_
_space_group_symop_operation_xyz
'x, y, z'
'-x+1/2, y+1/2, -z+1/2'
'-x, -y, -z'
'x-1/2, -y-1/2, z-1/2'

loop_
_atom_site_label
_atom_site_type_symbol
_atom_site_fract_x
_atom_site_fract_y
_atom_site_fract_z
_atom_site_U_iso_or_equiv
_atom_site_adp_type
_atom_site_occupancy
_atom_site_site_symmetry_order
_atom_site_calc_flag
_atom_site_refinement_flags_posn
_atom_site_refinement_flags_adp
_atom_site_refinement_flags_occupancy
_atom_site_disorder_assembly
_atom_site_disorder_group
Co1 Co 0.44957(5) 0.64023(4) 0.34480(4) 0.0357(2) Uani 1 1 d . . . . .
N1 N 0.3797(3) 0.6175(2) 0.4370(3) 0.0405(10) Uani 1 1 d . . . . .
N2 N 0.3080(3) 0.6548(2) 0.2717(3) 0.0394(10) Uani 1 1 d . . . . .
N3 N 0.4790(3) 0.6402(3) 0.2353(3) 0.0422(10) Uani 1 1 d . . . . .
N4 N 0.6010(3) 0.6117(3) 0.3940(3) 0.0409(10) Uani 1 1 d . . . . .
N5 N 0.4788(3) 0.7533(2) 0.3875(3) 0.0405(10) Uani 1 1 d . . . . .
C1 C 0.4216(5) 0.6033(4) 0.5253(4) 0.0565(15) Uani 1 1 d . . . . .
H1 H 0.496039 0.598706 0.550180 0.068 Uiso 1 1 calc R U . . .
C2 C 0.3610(6) 0.5949(5) 0.5827(5) 0.072(2) Uani 1 1 d . . . . .
H2 H 0.393946 0.584269 0.644690 0.087 Uiso 1 1 calc R U . . .
C3 C 0.2532(6) 0.6021(5) 0.5479(5) 0.074(2) Uani 1 1 d . . . . .
H3 H 0.210877 0.598791 0.585970 0.089 Uiso 1 1 calc R U . . .
C4 C 0.2066(5) 0.6146(4) 0.4551(4) 0.0572(15) Uani 1 1 d . . . . .
H4 H 0.132174 0.617883 0.429138 0.069 Uiso 1 1 calc R U . . .
C5 C 0.2719(4) 0.6223(3) 0.4013(4) 0.0418(12) Uani 1 1 d . . . . .
C6 C 0.2325(4) 0.6399(3) 0.3035(4) 0.0388(11) Uani 1 1 d . . . . .
C7 C 0.1173(4) 0.6411(3) 0.2521(4) 0.0439(12) Uani 1 1 d . . . . .
C8 C 0.0592(5) 0.5747(4) 0.2457(5) 0.0598(16) Uani 1 1 d . . . . .
H8 H 0.093988 0.530318 0.272351 0.072 Uiso 1 1 calc R U . . .
C9 C -0.0491(6) 0.5740(5) 0.2005(5) 0.076(2) Uani 1 1 d . . . . .
H9 H -0.088505 0.529405 0.196664 0.091 Uiso 1 1 calc R U . . .
C10 C -0.0981(6) 0.6382(7) 0.1617(6) 0.090(3) Uani 1 1 d . . . . .
H10 H -0.171857 0.637602 0.130933 0.108 Uiso 1 1 calc R U . . .
C11 C -0.0420(6) 0.7051(6) 0.1661(6) 0.094(3) Uani 1 1 d . . . . .
H11 H -0.077074 0.749037 0.138274 0.113 Uiso 1 1 calc R U . . .
C12 C 0.0672(5) 0.7057(4) 0.2126(5) 0.0663(18) Uani 1 1 d . . . . .
H12 H 0.106332 0.750389 0.216776 0.080 Uiso 1 1 calc R U . . .
C13 C 0.2951(4) 0.6792(4) 0.1783(4) 0.0564(16) Uani 1 1 d . . . . .
H13A H 0.290443 0.734189 0.174453 0.068 Uiso 1 1 calc R U . . .
H13B H 0.229136 0.658283 0.136330 0.068 Uiso 1 1 calc R U . . .
C14 C 0.3876(5) 0.6530(4) 0.1523(4) 0.0597(17) Uani 1 1 d . . . . .
H14A H 0.369342 0.606173 0.117415 0.072 Uiso 1 1 calc R U . . .
H14B H 0.406059 0.690874 0.114133 0.072 Uiso 1 1 calc R U . . .
C15 C 0.5694(4) 0.6113(3) 0.2346(3) 0.0422(12) Uani 1 1 d . . . . .
C16 C 0.5961(4) 0.5890(4) 0.1525(4) 0.0482(14) Uani 1 1 d . . . . .
C17 C 0.6230(5) 0.5142(4) 0.1435(4) 0.0582(16) Uani 1 1 d . . . . .
H17 H 0.625310 0.479171 0.189369 0.070 Uiso 1 1 calc R U . . .
C18 C 0.6461(5) 0.4918(5) 0.0666(5) 0.073(2) Uani 1 1 d . . . . .
H18 H 0.662547 0.441216 0.059891 0.087 Uiso 1 1 calc R U . . .
C19 C 0.6452(5) 0.5421(5) 0.0014(5) 0.070(2) Uani 1 1 d . . . . .
H19 H 0.661806 0.526311 -0.050091 0.084 Uiso 1 1 calc R U . . .
C20 C 0.6202(5) 0.6156(5) 0.0097(4) 0.072(2) Uani 1 1 d . . . . .
H20 H 0.620340 0.650121 -0.036050 0.086 Uiso 1 1 calc R U . . .
C21 C 0.5945(5) 0.6400(4) 0.0856(4) 0.0597(17) Uani 1 1 d . . . . .
H21 H 0.576337 0.690566 0.090742 0.072 Uiso 1 1 calc R U . . .
C22 C 0.6444(4) 0.5984(3) 0.3263(4) 0.0438(12) Uani 1 1 d . . . . .
C23 C 0.7504(5) 0.5808(4) 0.3456(4) 0.0569(15) Uani 1 1 d . . . . .
H23 H 0.778361 0.571154 0.298323 0.068 Uiso 1 1 calc R U . . .
C24 C 0.8152(5) 0.5775(5) 0.4349(5) 0.070(2) Uani 1 1 d . . . . .
H24 H 0.888051 0.566567 0.448951 0.084 Uiso 1 1 calc R U . . .
C25 C 0.7733(5) 0.5901(5) 0.5027(4) 0.0670(19) Uani 1 1 d . . . . .
H25 H 0.816253 0.586944 0.563953 0.080 Uiso 1 1 calc R U . . .
C26 C 0.6656(4) 0.6079(4) 0.4795(4) 0.0533(14) Uani 1 1 d . . . . .
H26 H 0.637161 0.617647 0.526456 0.064 Uiso 1 1 calc R U . . .
C27 C 0.5739(4) 0.7860(3) 0.4075(4) 0.0481(13) Uani 1 1 d . . . . .
H27 H 0.630014 0.758898 0.397728 0.058 Uiso 1 1 calc R U . . .
C28 C 0.5936(5) 0.8577(3) 0.4420(4) 0.0520(14) Uani 1 1 d . . . . .
H28 H 0.662719 0.877703 0.456326 0.062 Uiso 1 1 calc R U . . .
C29 C 0.4004(4) 0.7957(3) 0.3996(4) 0.0505(14) Uani 1 1 d . . . . .
H29 H 0.332045 0.774383 0.384593 0.061 Uiso 1 1 calc R U . . .
C30 C 0.4138(5) 0.8677(3) 0.4325(4) 0.0519(14) Uani 1 1 d . . . . .
H30 H 0.355835 0.894609 0.439256 0.062 Uiso 1 1 calc R U . . .
C31 C 0.5141(4) 0.9007(3) 0.4558(4) 0.0427(12) Uani 1 1 d . . . . .
C32 C 0.5355(5) 0.9767(3) 0.4942(4) 0.0498(13) Uani 1 1 d . . . . .
H32 H 0.606450 0.993468 0.511933 0.060 Uiso 1 1 calc R U . . .
Cl1 Cl 0.04773(18) 0.6336(2) 0.66728(18) 0.1074(9) Uani 1 1 d . . . . .
O1 O -0.0340(6) 0.6366(7) 0.7040(6) 0.191(6) Uani 1 1 d . . . . .
O2 O 0.0368(10) 0.5607(7) 0.6287(10) 0.201(5) Uani 1 1 d . . . . .
O3 O 0.1398(9) 0.6421(17) 0.7172(7) 0.431(19) Uani 1 1 d . . . . .
O4 O 0.0282(8) 0.6627(7) 0.5765(8) 0.169(4) Uani 1 1 d . . . . .
Cl2 Cl 0.34506(13) 0.44775(9) 0.25631(10) 0.0588(4) Uani 1 1 d . . . . .
O5 O 0.3027(9) 0.4070(10) 0.3091(6) 0.266(9) Uani 1 1 d . . . . .
O6 O 0.3936(11) 0.3976(6) 0.2181(6) 0.216(7) Uani 1 1 d . . . . .
O7 O 0.4197(6) 0.4943(4) 0.3139(6) 0.149(4) Uani 1 1 d . . . . .
O8 O 0.2684(4) 0.4889(3) 0.1869(3) 0.0817(15) Uani 1 1 d . . . . .
C33 C 0.8747(10) 0.7717(8) 0.3591(9) 0.137(4) Uani 1 1 d . . . . .
H33A H 0.833297 0.744674 0.305008 0.205 Uiso 1 1 calc R U . . .
H33B H 0.932977 0.740291 0.394765 0.205 Uiso 1 1 calc R U . . .
H33C H 0.903026 0.817385 0.341521 0.205 Uiso 1 1 calc R U . . .
O9 O 0.8157(13) 0.7885(13) 0.4058(19) 0.42(2) Uani 1 1 d . . . . .
H9A H 0.754207 0.796495 0.371543 0.633 Uiso 1 1 calc R U . . .

loop_
_atom_site_aniso_label
_atom_site_aniso_U_11
_atom_site_aniso_U_22
_atom_site_aniso_U_33
_atom_site_aniso_U_23
_atom_site_aniso_U_13
_atom_site_aniso_U_12
Co1 0.0300(4) 0.0454(4) 0.0329(4) -0.0050(3) 0.0120(3) 0.0003(3)
N1 0.038(2) 0.041(2) 0.044(2) -0.0028(19) 0.0156(19) -0.0036(18)
N2 0.034(2) 0.042(2) 0.041(2) -0.0073(18) 0.0121(18) -0.0022(18)
N3 0.033(2) 0.058(3) 0.035(2) -0.0064(19) 0.0111(18) 0.0020(19)
N4 0.036(2) 0.053(3) 0.036(2) -0.0042(19) 0.0135(18) -0.0014(19)
N5 0.037(2) 0.043(2) 0.043(2) -0.0015(18) 0.0138(19) -0.0041(18)
C1 0.048(3) 0.082(4) 0.042(3) 0.006(3) 0.018(3) -0.004(3)
C2 0.064(4) 0.113(6) 0.046(3) 0.012(4) 0.026(3) 0.001(4)
C3 0.065(4) 0.109(6) 0.064(4) 0.011(4) 0.042(4) -0.002(4)
C4 0.046(3) 0.070(4) 0.066(4) 0.002(3) 0.032(3) 0.002(3)
C5 0.042(3) 0.039(3) 0.049(3) -0.004(2) 0.022(2) 0.000(2)
C6 0.037(3) 0.032(2) 0.049(3) -0.009(2) 0.017(2) -0.004(2)
C7 0.031(3) 0.053(3) 0.050(3) -0.007(2) 0.016(2) -0.005(2)
C8 0.047(3) 0.069(4) 0.069(4) -0.013(3) 0.026(3) -0.016(3)
C9 0.046(4) 0.110(6) 0.075(5) -0.018(4) 0.023(3) -0.029(4)
C10 0.036(4) 0.164(10) 0.069(5) -0.009(5) 0.015(3) -0.011(5)
C11 0.050(4) 0.135(8) 0.094(6) 0.038(6) 0.017(4) 0.027(5)
C12 0.044(3) 0.076(5) 0.081(5) 0.007(4) 0.023(3) 0.004(3)
C13 0.039(3) 0.091(5) 0.039(3) 0.005(3) 0.012(2) 0.008(3)
C14 0.041(3) 0.101(5) 0.034(3) -0.001(3) 0.009(2) 0.013(3)
C15 0.031(3) 0.060(3) 0.039(3) -0.010(2) 0.015(2) -0.003(2)
C16 0.031(3) 0.078(4) 0.036(3) -0.013(3) 0.011(2) 0.000(3)
C17 0.048(3) 0.073(4) 0.060(4) -0.011(3) 0.026(3) 0.000(3)
C18 0.058(4) 0.094(5) 0.073(5) -0.036(4) 0.030(4) -0.005(4)
C19 0.043(3) 0.118(7) 0.054(4) -0.030(4) 0.025(3) -0.003(4)
C20 0.048(4) 0.126(7) 0.043(3) 0.005(4) 0.017(3) -0.002(4)
C21 0.041(3) 0.093(5) 0.049(3) 0.000(3) 0.019(3) 0.003(3)
C22 0.036(3) 0.056(3) 0.040(3) -0.011(2) 0.014(2) -0.002(2)
C23 0.039(3) 0.081(4) 0.053(3) -0.003(3) 0.018(3) 0.006(3)
C24 0.034(3) 0.114(6) 0.058(4) -0.003(4) 0.009(3) 0.008(3)
C25 0.043(3) 0.107(6) 0.045(3) -0.004(3) 0.005(3) 0.006(3)
C26 0.040(3) 0.081(4) 0.036(3) -0.007(3) 0.009(2) -0.002(3)
C27 0.041(3) 0.050(3) 0.059(3) -0.005(3) 0.024(3) -0.005(2)
C28 0.041(3) 0.052(3) 0.066(4) -0.003(3) 0.020(3) -0.014(2)
C29 0.033(3) 0.044(3) 0.071(4) -0.010(3) 0.013(3) -0.002(2)
C30 0.041(3) 0.039(3) 0.072(4) -0.008(3) 0.014(3) 0.000(2)
C31 0.045(3) 0.036(3) 0.046(3) 0.002(2) 0.014(2) -0.003(2)
C32 0.046(3) 0.044(3) 0.056(3) -0.002(3) 0.013(3) -0.013(2)
Cl1 0.0623(12) 0.174(3) 0.0940(16) -0.0422(17) 0.0368(12) -0.0095(14)
O1 0.081(5) 0.358(16) 0.147(7) -0.127(9) 0.054(5) -0.016(6)
O2 0.182(11) 0.170(11) 0.274(14) 0.019(10) 0.106(10) 0.030(8)
O3 0.112(8) 1.07(6) 0.110(7) -0.166(17) 0.035(6) -0.200(17)
O4 0.123(7) 0.214(11) 0.168(9) -0.005(8) 0.046(6) -0.034(7)
Cl2 0.0668(10) 0.0658(10) 0.0445(8) -0.0063(7) 0.0191(7) -0.0087(7)
O5 0.151(8) 0.52(2) 0.113(7) 0.137(11) 0.018(6) -0.117(12)
O6 0.352(17) 0.178(9) 0.106(6) 0.002(6) 0.059(8) 0.170(11)
O7 0.105(5) 0.069(4) 0.196(8) -0.010(4) -0.058(5) 0.003(4)
O8 0.077(3) 0.094(4) 0.061(3) -0.012(3) 0.004(3) 0.004(3)
C33 0.122(9) 0.143(11) 0.155(11) -0.032(9) 0.057(8) -0.019(8)
O9 0.265(17) 0.41(3) 0.75(5) -0.39(3) 0.38(3) -0.197(18)

loop_
_atom_type_symbol
_atom_type_description
_atom_type_scat_dispersion_real
_atom_type_scat_dispersion_imag
_atom_type_scat_source
C C 0.0033 0.0016 'International Tables Vol C Tables 4.2.6.8 and 6.1.1.4'
H H 0.0000 0.0000 'International Tables Vol C Tables 4.2.6.8 and 6.1.1.4'
Cl Cl 0.1484 0.1585 'International Tables Vol C Tables 4.2.6.8 and 6.1.1.4'
Co Co 0.3494 0.9721 'International Tables Vol C Tables 4.2.6.8 and 6.1.1.4'
N N 0.0061 0.0033 'International Tables Vol C Tables 4.2.6.8 and 6.1.1.4'
O O 0.0106 0.0060 'International Tables Vol C Tables 4.2.6.8 and 6.1.1.4'

loop_
_geom_angle_atom_site_label_1
_geom_angle_atom_site_label_2
_geom_angle_atom_site_label_3
_geom_angle
_geom_angle_site_symmetry_1
_geom_angle_site_symmetry_3
_geom_angle_publ_flag
N1 Co1 N5 92.75(17) . . ?
N2 Co1 N1 81.70(18) . . ?
N2 Co1 N4 165.41(18) . . ?
N2 Co1 N5 96.04(17) . . ?
N3 Co1 N1 160.69(19) . . ?
N3 Co1 N2 84.87(18) . . ?
N3 Co1 N4 82.35(18) . . ?
N3 Co1 N5 102.44(19) . . ?
N4 Co1 N1 108.81(18) . . ?
N4 Co1 N5 93.57(18) . . ?
C1 N1 Co1 130.4(4) . . ?
C1 N1 C5 117.9(5) . . ?
C5 N1 Co1 111.6(3) . . ?
C6 N2 Co1 119.6(4) . . ?
C6 N2 C13 125.9(5) . . ?
C13 N2 Co1 114.4(3) . . ?
C14 N3 Co1 116.3(3) . . ?
C15 N3 Co1 118.0(4) . . ?
C15 N3 C14 123.4(4) . . ?
C22 N4 Co1 112.0(3) . . ?
C26 N4 Co1 130.4(4) . . ?
C26 N4 C22 117.6(5) . . ?
C27 N5 Co1 123.5(4) . . ?
C27 N5 C29 116.1(5) . . ?
C29 N5 Co1 120.3(3) . . ?
N1 C1 H1 118.4 . . ?
N1 C1 C2 123.3(6) . . ?
C2 C1 H1 118.4 . . ?
C1 C2 H2 120.4 . . ?
C3 C2 C1 119.1(6) . . ?
C3 C2 H2 120.4 . . ?
C2 C3 H3 120.5 . . ?
C2 C3 C4 118.9(6) . . ?
C4 C3 H3 120.5 . . ?
C3 C4 H4 120.5 . . ?
C3 C4 C5 119.0(6) . . ?
C5 C4 H4 120.5 . . ?
N1 C5 C4 121.7(5) . . ?
N1 C5 C6 114.2(4) . . ?
C4 C5 C6 124.0(5) . . ?
N2 C6 C5 112.5(5) . . ?
N2 C6 C7 126.1(5) . . ?
C5 C6 C7 121.4(5) . . ?
C8 C7 C6 118.4(5) . . ?
C12 C7 C6 121.5(5) . . ?
C12 C7 C8 120.1(6) . . ?
C7 C8 H8 119.9 . . ?
C9 C8 C7 120.3(7) . . ?
C9 C8 H8 119.9 . . ?
C8 C9 H9 120.4 . . ?
C10 C9 C8 119.2(7) . . ?
C10 C9 H9 120.4 . . ?
C9 C10 H10 119.1 . . ?
C9 C10 C11 121.7(7) . . ?
C11 C10 H10 119.1 . . ?
C10 C11 H11 120.6 . . ?
C10 C11 C12 118.8(8) . . ?
C12 C11 H11 120.6 . . ?
C7 C12 C11 119.9(7) . . ?
C7 C12 H12 120.0 . . ?
C11 C12 H12 120.0 . . ?
N2 C13 H13A 109.8 . . ?
N2 C13 H13B 109.8 . . ?
N2 C13 C14 109.5(5) . . ?
H13A C13 H13B 108.2 . . ?
C14 C13 H13A 109.8 . . ?
C14 C13 H13B 109.8 . . ?
N3 C14 C13 109.1(5) . . ?
N3 C14 H14A 109.9 . . ?
N3 C14 H14B 109.9 . . ?
C13 C14 H14A 109.9 . . ?
C13 C14 H14B 109.9 . . ?
H14A C14 H14B 108.3 . . ?
N3 C15 C16 125.9(5) . . ?
N3 C15 C22 112.8(4) . . ?
C22 C15 C16 121.2(4) . . ?
C17 C16 C15 118.7(6) . . ?
C21 C16 C15 121.7(6) . . ?
C21 C16 C17 119.6(6) . . ?
C16 C17 H17 120.2 . . ?
C18 C17 C16 119.7(7) . . ?
C18 C17 H17 120.2 . . ?
C17 C18 H18 119.7 . . ?
C19 C18 C17 120.6(7) . . ?
C19 C18 H18 119.7 . . ?
C18 C19 H19 119.8 . . ?
C18 C19 C20 120.5(6) . . ?
C20 C19 H19 119.8 . . ?
C19 C20 H20 119.7 . . ?
C19 C20 C21 120.6(7) . . ?
C21 C20 H20 119.7 . . ?
C16 C21 C20 119.0(7) . . ?
C16 C21 H21 120.5 . . ?
C20 C21 H21 120.5 . . ?
N4 C22 C15 113.4(4) . . ?
N4 C22 C23 121.7(5) . . ?
C23 C22 C15 124.7(5) . . ?
C22 C23 H23 120.4 . . ?
C22 C23 C24 119.3(6) . . ?
C24 C23 H23 120.4 . . ?
C23 C24 H24 120.1 . . ?
C25 C24 C23 119.8(6) . . ?
C25 C24 H24 120.1 . . ?
C24 C25 H25 120.7 . . ?
C24 C25 C26 118.6(6) . . ?
C26 C25 H25 120.7 . . ?
N4 C26 C25 123.1(5) . . ?
N4 C26 H26 118.5 . . ?
C25 C26 H26 118.5 . . ?
N5 C27 H27 118.6 . . ?
N5 C27 C28 122.9(5) . . ?
C28 C27 H27 118.6 . . ?
C27 C28 H28 119.4 . . ?
C27 C28 C31 121.1(5) . . ?
C31 C28 H28 119.4 . . ?
N5 C29 H29 117.9 . . ?
N5 C29 C30 124.3(5) . . ?
C30 C29 H29 117.9 . . ?
C29 C30 H30 120.4 . . ?
C29 C30 C31 119.3(5) . . ?
C31 C30 H30 120.4 . . ?
C28 C31 C30 116.3(5) . . ?
C28 C31 C32 121.2(5) . . ?
C30 C31 C32 122.4(5) . . ?
C31 C32 H32 117.1 . . ?
C32 C32 C31 125.9(7) 3_676 . ?
C32 C32 H32 117.1 3_676 . ?
O1 Cl1 O2 103.0(7) . . ?
O1 Cl1 O4 118.2(7) . . ?
O2 Cl1 O4 87.2(7) . . ?
O3 Cl1 O1 119.2(7) . . ?
O3 Cl1 O2 109.0(14) . . ?
O3 Cl1 O4 113.6(9) . . ?
O5 Cl2 O7 106.3(7) . . ?
O5 Cl2 O8 113.8(6) . . ?
O6 Cl2 O5 105.5(11) . . ?
O6 Cl2 O7 109.8(8) . . ?
O6 Cl2 O8 109.4(4) . . ?
O7 Cl2 O8 111.8(4) . . ?
H33A C33 H33B 109.5 . . ?
H33A C33 H33C 109.5 . . ?
H33B C33 H33C 109.5 . . ?
O9 C33 H33A 109.5 . . ?
O9 C33 H33B 109.5 . . ?
O9 C33 H33C 109.5 . . ?
C33 O9 H9A 109.5 . . ?

loop_
_geom_bond_atom_site_label_1
_geom_bond_atom_site_label_2
_geom_bond_distance
_geom_bond_site_symmetry_2
_geom_bond_publ_flag
Co1 N1 1.985(4) . ?
Co1 N2 1.872(4) . ?
Co1 N3 1.867(4) . ?
Co1 N4 1.971(4) . ?
Co1 N5 2.113(4) . ?
N1 C1 1.328(7) . ?
N1 C5 1.359(7) . ?
N2 C6 1.280(7) . ?
N2 C13 1.473(7) . ?
N3 C14 1.474(7) . ?
N3 C15 1.309(7) . ?
N4 C22 1.374(7) . ?
N4 C26 1.330(7) . ?
N5 C27 1.332(7) . ?
N5 C29 1.345(7) . ?
C1 H1 0.9400 . ?
C1 C2 1.390(9) . ?
C2 H2 0.9400 . ?
C2 C3 1.362(10) . ?
C3 H3 0.9400 . ?
C3 C4 1.392(10) . ?
C4 H4 0.9400 . ?
C4 C5 1.392(8) . ?
C5 C6 1.473(8) . ?
C6 C7 1.478(7) . ?
C7 C8 1.395(8) . ?
C7 C12 1.369(9) . ?
C8 H8 0.9400 . ?
C8 C9 1.381(10) . ?
C9 H9 0.9400 . ?
C9 C10 1.355(13) . ?
C10 H10 0.9400 . ?
C10 C11 1.393(13) . ?
C11 H11 0.9400 . ?
C11 C12 1.393(10) . ?
C12 H12 0.9400 . ?
C13 H13A 0.9800 . ?
C13 H13B 0.9800 . ?
C13 C14 1.485(8) . ?
C14 H14A 0.9800 . ?
C14 H14B 0.9800 . ?
C15 C16 1.484(7) . ?
C15 C22 1.470(7) . ?
C16 C17 1.396(9) . ?
C16 C21 1.375(9) . ?
C17 H17 0.9400 . ?
C17 C18 1.385(9) . ?
C18 H18 0.9400 . ?
C18 C19 1.348(11) . ?
C19 H19 0.9400 . ?
C19 C20 1.364(12) . ?
C20 H20 0.9400 . ?
C20 C21 1.401(9) . ?
C21 H21 0.9400 . ?
C22 C23 1.375(8) . ?
C23 H23 0.9400 . ?
C23 C24 1.379(9) . ?
C24 H24 0.9400 . ?
C24 C25 1.359(9) . ?
C25 H25 0.9400 . ?
C25 C26 1.393(8) . ?
C26 H26 0.9400 . ?
C27 H27 0.9400 . ?
C27 C28 1.374(8) . ?
C28 H28 0.9400 . ?
C28 C31 1.374(8) . ?
C29 H29 0.9400 . ?
C29 C30 1.369(8) . ?
C30 H30 0.9400 . ?
C30 C31 1.390(8) . ?
C31 C32 1.468(8) . ?
C32 C32 1.310(12) 3_676 ?
C32 H32 0.9400 . ?
Cl1 O1 1.380(8) . ?
Cl1 O2 1.415(13) . ?
Cl1 O3 1.226(10) . ?
Cl1 O4 1.446(11) . ?
Cl2 O5 1.347(8) . ?
Cl2 O6 1.345(8) . ?
Cl2 O7 1.376(6) . ?
Cl2 O8 1.423(5) . ?
C33 H33A 0.9700 . ?
C33 H33B 0.9700 . ?
C33 H33C 0.9700 . ?
C33 O9 1.264(16) . ?
O9 H9A 0.8300 . ?

loop_
_geom_torsion_atom_site_label_1
_geom_torsion_atom_site_label_2
_geom_torsion_atom_site_label_3
_geom_torsion_atom_site_label_4
_geom_torsion
_geom_torsion_site_symmetry_1
_geom_torsion_site_symmetry_2
_geom_torsion_site_symmetry_3
_geom_torsion_site_symmetry_4
_geom_torsion_publ_flag
Co1 N1 C1 C2 174.1(6) . . . . ?
Co1 N1 C5 C4 -174.7(5) . . . . ?
Co1 N1 C5 C6 2.3(5) . . . . ?
Co1 N2 C6 C5 7.9(6) . . . . ?
Co1 N2 C6 C7 -173.6(4) . . . . ?
Co1 N2 C13 C14 26.1(7) . . . . ?
Co1 N3 C14 C13 12.0(7) . . . . ?
Co1 N3 C15 C16 164.1(5) . . . . ?
Co1 N3 C15 C22 -13.0(6) . . . . ?
Co1 N4 C22 C15 2.2(6) . . . . ?
Co1 N4 C22 C23 177.2(5) . . . . ?
Co1 N4 C26 C25 -176.6(5) . . . . ?
Co1 N5 C27 C28 -174.8(4) . . . . ?
Co1 N5 C29 C30 175.7(5) . . . . ?
N1 Co1 N2 C6 -5.4(4) . . . . ?
N1 Co1 N2 C13 177.9(4) . . . . ?
N1 Co1 N3 C14 47.9(8) . . . . ?
N1 Co1 N3 C15 -115.5(6) . . . . ?
N1 C1 C2 C3 -0.7(12) . . . . ?
N1 C5 C6 N2 -6.4(6) . . . . ?
N1 C5 C6 C7 175.0(4) . . . . ?
N2 Co1 N3 C14 1.9(4) . . . . ?
N2 Co1 N3 C15 -161.5(4) . . . . ?
N2 C6 C7 C8 119.5(6) . . . . ?
N2 C6 C7 C12 -61.5(8) . . . . ?
N2 C13 C14 N3 -23.2(8) . . . . ?
N3 Co1 N2 C6 160.6(4) . . . . ?
N3 Co1 N2 C13 -16.0(4) . . . . ?
N3 C15 C16 C17 -120.3(7) . . . . ?
N3 C15 C16 C21 59.3(8) . . . . ?
N3 C15 C22 N4 6.5(7) . . . . ?
N3 C15 C22 C23 -168.4(6) . . . . ?
N4 Co1 N2 C6 131.7(7) . . . . ?
N4 Co1 N2 C13 -44.9(9) . . . . ?
N4 Co1 N3 C14 174.8(5) . . . . ?
N4 Co1 N3 C15 11.4(4) . . . . ?
N4 C22 C23 C24 -1.0(10) . . . . ?
N5 Co1 N2 C6 -97.4(4) . . . . ?
N5 Co1 N2 C13 86.0(4) . . . . ?
N5 Co1 N3 C14 -93.2(4) . . . . ?
N5 Co1 N3 C15 103.4(4) . . . . ?
N5 C27 C28 C31 -1.5(9) . . . . ?
N5 C29 C30 C31 -0.3(10) . . . . ?
C1 N1 C5 C4 1.7(8) . . . . ?
C1 N1 C5 C6 178.6(5) . . . . ?
C1 C2 C3 C4 2.7(13) . . . . ?
C2 C3 C4 C5 -2.5(11) . . . . ?
C3 C4 C5 N1 0.3(9) . . . . ?
C3 C4 C5 C6 -176.4(6) . . . . ?
C4 C5 C6 N2 170.5(5) . . . . ?
C4 C5 C6 C7 -8.1(8) . . . . ?
C5 N1 C1 C2 -1.5(10) . . . . ?
C5 C6 C7 C8 -62.1(7) . . . . ?
C5 C6 C7 C12 116.8(6) . . . . ?
C6 N2 C13 C14 -150.2(6) . . . . ?
C6 C7 C8 C9 178.2(6) . . . . ?
C6 C7 C12 C11 -178.8(7) . . . . ?
C7 C8 C9 C10 0.7(11) . . . . ?
C8 C7 C12 C11 0.2(10) . . . . ?
C8 C9 C10 C11 0.0(13) . . . . ?
C9 C10 C11 C12 -0.6(13) . . . . ?
C10 C11 C12 C7 0.5(12) . . . . ?
C12 C7 C8 C9 -0.8(10) . . . . ?
C13 N2 C6 C5 -175.9(5) . . . . ?
C13 N2 C6 C7 2.6(8) . . . . ?
C14 N3 C15 C16 1.9(9) . . . . ?
C14 N3 C15 C22 -175.1(5) . . . . ?
C15 N3 C14 C13 174.4(6) . . . . ?
C15 C16 C17 C18 178.7(5) . . . . ?
C15 C16 C21 C20 -179.8(5) . . . . ?
C15 C22 C23 C24 173.5(6) . . . . ?
C16 C15 C22 N4 -170.7(5) . . . . ?
C16 C15 C22 C23 14.4(9) . . . . ?
C16 C17 C18 C19 1.5(10) . . . . ?
C17 C16 C21 C20 -0.2(9) . . . . ?
C17 C18 C19 C20 -0.7(10) . . . . ?
C18 C19 C20 C21 -0.4(10) . . . . ?
C19 C20 C21 C16 0.9(10) . . . . ?
C21 C16 C17 C18 -1.0(9) . . . . ?
C22 N4 C26 C25 -0.9(10) . . . . ?
C22 C15 C16 C17 56.5(7) . . . . ?
C22 C15 C16 C21 -123.8(6) . . . . ?
C22 C23 C24 C25 1.3(12) . . . . ?
C23 C24 C25 C26 -1.5(12) . . . . ?
C24 C25 C26 N4 1.3(12) . . . . ?
C26 N4 C22 C15 -174.3(5) . . . . ?
C26 N4 C22 C23 0.8(9) . . . . ?
C27 N5 C29 C30 -1.5(9) . . . . ?
C27 C28 C31 C30 -0.4(9) . . . . ?
C27 C28 C31 C32 178.9(6) . . . . ?
C28 C31 C32 C32 176.5(8) . . . 3_676 ?
C29 N5 C27 C28 2.4(8) . . . . ?
C29 C30 C31 C28 1.3(9) . . . . ?
C29 C30 C31 C32 -178.0(6) . . . . ?
C30 C31 C32 C32 -4.3(11) . . . 3_676 ?
